data_7159363
loop_
_publ_author_name
'Das, Jonali'
'Gogoi, Abhijit'
'Borah, Biraj Jyoti'
'Das, Sajal Kumar'

_publ_section_title
;
 An epoxide-opening cyclization/double Smiles rearrangement cascade
 approach to <i>N</i>-aryl-1,4-benzoxazines and <i>N</i>-arylindolines.
;
_journal_issue 23
_journal_name_full 'Organic &amp; biomolecular chemistry'
_journal_page_first 4755
_journal_page_last 4759
_journal_paper_doi 10.1039/d3ob00440f
_journal_volume 21
_journal_year 2023
_chemical_formula_sum 'C21 H18 N2 O4'
_chemical_formula_weight 362.37
_space_group_crystal_system monoclinic
_space_group_IT_number 14
_space_group_name_Hall '-P 2ybc'
_space_group_name_H-M_alt 'P 1 21/c 1'
_atom_sites_solution_hydrogens mixed
_audit_creation_method SHELXL-2017/1
_audit_update_record
;
2022-02-01 deposited with the CCDC.	2023-05-18 downloaded from the CCDC.
;
_cell_angle_alpha 90
_cell_angle_beta 97.735(2)
_cell_angle_gamma 90
_cell_formula_units_Z 4
_cell_length_a 10.0642(7)
_cell_length_b 7.3128(5)
_cell_length_c 23.5961(16)
_cell_measurement_reflns_used 9954
_cell_measurement_temperature 273(2)
_cell_measurement_theta_max 27.01
_cell_measurement_theta_min 2.50
_cell_volume 1720.8(2)
_computing_cell_refinement 'Bruker SAINT'
_computing_data_collection 'Bruker APEX2'
_computing_data_reduction 'Bruker SAINT'
_computing_molecular_graphics 'Bruker SHELXTL'
_computing_publication_material 'Bruker SHELXTL'
_computing_structure_refinement 'SHELXL-2014 (Sheldrick 2014)'
_computing_structure_solution 'SHELXS-97 (Sheldrick 2008)'
_diffrn_ambient_temperature 273(2)
_diffrn_measured_fraction_theta_full 1.000
_diffrn_measured_fraction_theta_max 1.000
_diffrn_measurement_device_type 'Bruker APEX-II CCD'
_diffrn_measurement_method '\f and \w scans'
_diffrn_radiation_type MoK\a
_diffrn_radiation_wavelength 0.71073
_diffrn_reflns_av_R_equivalents 0.0511
_diffrn_reflns_av_unetI/netI 0.0189
_diffrn_reflns_Laue_measured_fraction_full 1.000
_diffrn_reflns_Laue_measured_fraction_max 1.000
_diffrn_reflns_limit_h_max 13
_diffrn_reflns_limit_h_min -13
_diffrn_reflns_limit_k_max 9
_diffrn_reflns_limit_k_min -9
_diffrn_reflns_limit_l_max 30
_diffrn_reflns_limit_l_min -30
_diffrn_reflns_number 70401
_diffrn_reflns_point_group_measured_fraction_full 1.000
_diffrn_reflns_point_group_measured_fraction_max 1.000
_diffrn_reflns_theta_full 25.242
_diffrn_reflns_theta_max 27.500
_diffrn_reflns_theta_min 1.742
_diffrn_source 'fine-focus sealed tube'
_exptl_absorpt_coefficient_mu 0.098
_exptl_absorpt_correction_T_max 0.971
_exptl_absorpt_correction_T_min 0.955
_exptl_absorpt_correction_type multi-scan
_exptl_absorpt_process_details SADABS
_exptl_crystal_colour orange
_exptl_crystal_density_diffrn 1.412
_exptl_crystal_density_method 'not measured'
_exptl_crystal_description BLOCK
_exptl_crystal_F_000 748
_exptl_crystal_size_max 0.36
_exptl_crystal_size_mid 0.30
_exptl_crystal_size_min 0.23
_refine_diff_density_max 0.307
_refine_diff_density_min -0.196
_refine_diff_density_rms 0.041
_refine_ls_extinction_coef 0.0135(9)
_refine_ls_extinction_expression Fc^*^=kFc[1+0.001xFc^2^\l^3^/sin(2\q)]^-1/4^
_refine_ls_extinction_method 'SHELXL-2017/1 (Sheldrick 2017)'
_refine_ls_goodness_of_fit_ref 0.989
_refine_ls_hydrogen_treatment mixed
_refine_ls_matrix_type full
_refine_ls_number_parameters 250
_refine_ls_number_reflns 3948
_refine_ls_number_restraints 0
_refine_ls_restrained_S_all 0.989
_refine_ls_R_factor_all 0.0412
_refine_ls_R_factor_gt 0.0343
_refine_ls_shift/su_max 0.001
_refine_ls_shift/su_mean 0.000
_refine_ls_structure_factor_coef Fsqd
_refine_ls_weighting_details 'w=1/[\s^2^(Fo^2^)+(0.0370P)^2^+0.8431P] where P=(Fo^2^+2Fc^2^)/3'
_refine_ls_weighting_scheme calc
_refine_ls_wR_factor_gt 0.0833
_refine_ls_wR_factor_ref 0.0868
_reflns_Friedel_coverage 0.000
_reflns_number_gt 3439
_reflns_number_total 3948
_reflns_threshold_expression 'I > 2\s(I)'
_cod_data_source_file d3ob00440f2.cif
_cod_data_source_block JD_a
_cod_depositor_comments
;
The following automatic conversions were performed:

data item '_exptl_absorpt_correction_type' value 'MULTI-SCAN' was
changed to 'multi-scan' in accordance with the
/home/data/users/saulius/crontab/automatic-downloads/rss-feeds/RSC/lib/dictionaries/cif_core.dic
dictionary named 'cif_core.dic' version 2.4.2 last updated on
2011-04-26.

Automatic conversion script
Id: cif_fix_values 8170 2020-07-09 18:12:32Z antanas 

 Adding full bibliography for 7159363.cif.
;
_cod_original_sg_symbol_H-M 'P 21/c'
_cod_database_code 7159363
_shelx_shelxl_version_number 2017/1
_shelx_space_group_comment
;
The symmetry employed for this shelxl refinement is uniquely defined
by the following loop, which should always be used as a source of
symmetry information in preference to the above space-group names.
They are only intended as comments.
;

loop_
_space_group_symop_operation_xyz
'x, y, z'
'-x, y+1/2, -z+1/2'
'-x, -y, -z'
'x, -y-1/2, z-1/2'

loop_
_atom_site_label
_atom_site_type_symbol
_atom_site_fract_x
_atom_site_fract_y
_atom_site_fract_z
_atom_site_U_iso_or_equiv
_atom_site_adp_type
_atom_site_occupancy
_atom_site_site_symmetry_order
_atom_site_calc_flag
_atom_site_refinement_flags_posn
_atom_site_refinement_flags_adp
_atom_site_refinement_flags_occupancy
_atom_site_disorder_assembly
_atom_site_disorder_group
O1 O 0.74430(8) 0.41977(11) 0.76323(3) 0.02126(19) Uani 1 1 d . . . . .
O2 O 1.02084(8) 0.35255(12) 0.69438(4) 0.0283(2) Uani 1 1 d . . . . .
H2 H 1.101921 0.370933 0.698025 0.042 Uiso 1 1 calc R U . . .
O3 O 0.46539(9) 0.78803(13) 0.40606(3) 0.0287(2) Uani 1 1 d . . . . .
O4 O 0.29365(9) 0.84353(14) 0.44948(4) 0.0302(2) Uani 1 1 d . . . . .
N1 N 0.71694(9) 0.63076(12) 0.66082(4) 0.01602(19) Uani 1 1 d . . . . .
N2 N 0.41187(10) 0.80005(13) 0.44991(4) 0.0199(2) Uani 1 1 d . . . . .
C1 C 0.49208(11) 0.75942(15) 0.50424(5) 0.0170(2) Uani 1 1 d . . . . .
C2 C 0.43601(11) 0.78451(15) 0.55430(5) 0.0180(2) Uani 1 1 d . . . . .
H2A H 0.349141 0.829296 0.552912 0.022 Uiso 1 1 calc R U . . .
C3 C 0.51025(11) 0.74244(15) 0.60611(5) 0.0171(2) Uani 1 1 d . . . . .
H3 H 0.473053 0.759366 0.639734 0.021 Uiso 1 1 calc R U . . .
C4 C 0.64141(11) 0.67430(14) 0.60867(5) 0.0156(2) Uani 1 1 d . . . . .
C5 C 0.69568(11) 0.65082(16) 0.55718(5) 0.0190(2) Uani 1 1 d . . . . .
H5 H 0.782540 0.606409 0.558142 0.023 Uiso 1 1 calc R U . . .
C6 C 0.62141(12) 0.69298(16) 0.50526(5) 0.0193(2) Uani 1 1 d . . . . .
C7 C 0.68823(10) 0.70570(15) 0.71306(5) 0.0153(2) Uani 1 1 d . . . . .
C8 C 0.70316(11) 0.59772(15) 0.76267(5) 0.0173(2) Uani 1 1 d . . . . .
C9 C 0.74837(12) 0.33895(15) 0.70804(5) 0.0195(2) Uani 1 1 d . . . . .
H9A H 0.658475 0.302397 0.692014 0.023 Uiso 1 1 calc R U . . .
H9B H 0.803702 0.229926 0.712407 0.023 Uiso 1 1 calc R U . . .
C10 C 0.80395(11) 0.46934(15) 0.66692(5) 0.0171(2) Uani 1 1 d . . . . .
H10 H 0.798610 0.409287 0.629555 0.021 Uiso 1 1 calc R U . . .
C11 C 0.65447(11) 0.88993(15) 0.71767(5) 0.0175(2) Uani 1 1 d . . . . .
H11 H 0.647324 0.964265 0.685423 0.021 Uiso 1 1 calc R U . . .
C12 C 0.63143(11) 0.96358(16) 0.76966(5) 0.0201(2) Uani 1 1 d . . . . .
H12 H 0.607988 1.086075 0.772045 0.024 Uiso 1 1 calc R U . . .
C13 C 0.64351(11) 0.85371(17) 0.81818(5) 0.0217(2) Uani 1 1 d . . . . .
H13 H 0.627217 0.902404 0.853002 0.026 Uiso 1 1 calc R U . . .
C14 C 0.67975(11) 0.67202(17) 0.81467(5) 0.0205(2) Uani 1 1 d . . . . .
H14 H 0.688495 0.599150 0.847262 0.025 Uiso 1 1 calc R U . . .
C15 C 0.95137(11) 0.52283(16) 0.68619(5) 0.0194(2) Uani 1 1 d . . . . .
H15 H 0.958200 0.588699 0.722634 0.023 Uiso 1 1 calc R U . . .
C16 C 1.00287(11) 0.64241(16) 0.64179(5) 0.0191(2) Uani 1 1 d . . . . .
C17 C 1.05374(12) 0.56556(18) 0.59500(5) 0.0239(3) Uani 1 1 d . . . . .
H17 H 1.062062 0.439278 0.592424 0.029 Uiso 1 1 calc R U . . .
C18 C 1.09191(12) 0.6764(2) 0.55236(5) 0.0292(3) Uani 1 1 d . . . . .
H18 H 1.126083 0.624394 0.521381 0.035 Uiso 1 1 calc R U . . .
C19 C 1.07926(12) 0.8646(2) 0.55580(6) 0.0313(3) Uani 1 1 d . . . . .
H19 H 1.104595 0.938844 0.527107 0.038 Uiso 1 1 calc R U . . .
C20 C 1.02878(13) 0.94181(19) 0.60208(6) 0.0306(3) Uani 1 1 d . . . . .
H20 H 1.019666 1.068059 0.604309 0.037 Uiso 1 1 calc R U . . .
C21 C 0.99182(12) 0.83131(17) 0.64508(5) 0.0239(3) Uani 1 1 d . . . . .
H21 H 0.959389 0.884069 0.676362 0.029 Uiso 1 1 calc R U . . .
H6 H 0.6595(14) 0.675(2) 0.4701(6) 0.028(4) Uiso 1 1 d . . . . .

loop_
_atom_site_aniso_label
_atom_site_aniso_U_11
_atom_site_aniso_U_22
_atom_site_aniso_U_33
_atom_site_aniso_U_23
_atom_site_aniso_U_13
_atom_site_aniso_U_12
O1 0.0263(4) 0.0188(4) 0.0181(4) 0.0029(3) 0.0010(3) 0.0004(3)
O2 0.0179(4) 0.0287(5) 0.0382(5) 0.0108(4) 0.0039(4) 0.0082(3)
O3 0.0337(5) 0.0384(5) 0.0141(4) -0.0006(4) 0.0033(3) 0.0044(4)
O4 0.0230(4) 0.0423(6) 0.0237(5) 0.0003(4) -0.0030(3) 0.0089(4)
N1 0.0165(4) 0.0167(4) 0.0147(4) -0.0003(3) 0.0014(3) 0.0024(3)
N2 0.0235(5) 0.0187(5) 0.0167(5) -0.0007(4) -0.0004(4) 0.0009(4)
C1 0.0193(5) 0.0163(5) 0.0145(5) 0.0001(4) -0.0012(4) -0.0015(4)
C2 0.0147(5) 0.0190(5) 0.0202(5) 0.0005(4) 0.0016(4) 0.0006(4)
C3 0.0163(5) 0.0197(5) 0.0159(5) 0.0004(4) 0.0039(4) -0.0011(4)
C4 0.0163(5) 0.0136(5) 0.0165(5) 0.0003(4) 0.0003(4) -0.0018(4)
C5 0.0161(5) 0.0209(5) 0.0200(6) -0.0013(4) 0.0031(4) 0.0024(4)
C6 0.0216(5) 0.0205(5) 0.0164(5) -0.0019(4) 0.0046(4) -0.0002(4)
C7 0.0123(5) 0.0185(5) 0.0153(5) -0.0010(4) 0.0018(4) -0.0020(4)
C8 0.0144(5) 0.0174(5) 0.0198(5) 0.0014(4) 0.0012(4) -0.0029(4)
C9 0.0210(5) 0.0158(5) 0.0212(6) 0.0001(4) 0.0002(4) -0.0003(4)
C10 0.0173(5) 0.0162(5) 0.0173(5) -0.0011(4) 0.0003(4) 0.0021(4)
C11 0.0158(5) 0.0193(5) 0.0176(5) 0.0010(4) 0.0030(4) -0.0011(4)
C12 0.0177(5) 0.0203(5) 0.0230(6) -0.0031(4) 0.0058(4) -0.0005(4)
C13 0.0193(5) 0.0291(6) 0.0176(5) -0.0038(5) 0.0064(4) -0.0037(5)
C14 0.0181(5) 0.0269(6) 0.0166(5) 0.0029(4) 0.0030(4) -0.0045(4)
C15 0.0165(5) 0.0214(6) 0.0197(5) 0.0011(4) 0.0001(4) 0.0025(4)
C16 0.0128(5) 0.0240(6) 0.0196(5) 0.0003(4) -0.0009(4) -0.0004(4)
C17 0.0195(6) 0.0267(6) 0.0255(6) -0.0018(5) 0.0036(5) 0.0015(5)
C18 0.0200(6) 0.0444(8) 0.0236(6) 0.0018(6) 0.0048(5) 0.0016(5)
C19 0.0190(6) 0.0427(8) 0.0322(7) 0.0161(6) 0.0034(5) 0.0001(5)
C20 0.0230(6) 0.0253(6) 0.0429(8) 0.0077(6) 0.0025(5) 0.0001(5)
C21 0.0188(5) 0.0247(6) 0.0279(6) -0.0022(5) 0.0019(5) -0.0008(4)

loop_
_atom_type_symbol
_atom_type_description
_atom_type_scat_dispersion_real
_atom_type_scat_dispersion_imag
_atom_type_scat_source
C C 0.0033 0.0016 'International Tables Vol C Tables 4.2.6.8 and 6.1.1.4'
H H 0.0000 0.0000 'International Tables Vol C Tables 4.2.6.8 and 6.1.1.4'
N N 0.0061 0.0033 'International Tables Vol C Tables 4.2.6.8 and 6.1.1.4'
O O 0.0106 0.0060 'International Tables Vol C Tables 4.2.6.8 and 6.1.1.4'

loop_
_geom_angle_atom_site_label_1
_geom_angle_atom_site_label_2
_geom_angle_atom_site_label_3
_geom_angle
_geom_angle_site_symmetry_1
_geom_angle_site_symmetry_3
_geom_angle_publ_flag
C8 O1 C9 115.43(9) . . ?
C15 O2 H2 109.5 . . ?
C4 N1 C7 122.01(9) . . ?
C4 N1 C10 121.24(9) . . ?
C7 N1 C10 114.59(9) . . ?
O4 N2 O3 122.90(10) . . ?
O4 N2 C1 118.86(9) . . ?
O3 N2 C1 118.24(10) . . ?
C2 C1 C6 121.32(10) . . ?
C2 C1 N2 118.90(10) . . ?
C6 C1 N2 119.77(10) . . ?
C3 C2 C1 119.41(10) . . ?
C3 C2 H2A 120.3 . . ?
C1 C2 H2A 120.3 . . ?
C2 C3 C4 120.75(10) . . ?
C2 C3 H3 119.6 . . ?
C4 C3 H3 119.6 . . ?
N1 C4 C3 121.12(10) . . ?
N1 C4 C5 120.35(10) . . ?
C3 C4 C5 118.52(10) . . ?
C6 C5 C4 120.78(10) . . ?
C6 C5 H5 119.6 . . ?
C4 C5 H5 119.6 . . ?
C5 C6 C1 119.22(10) . . ?
C5 C6 H6 120.0(9) . . ?
C1 C6 H6 120.8(9) . . ?
C11 C7 C8 118.52(10) . . ?
C11 C7 N1 121.47(10) . . ?
C8 C7 N1 119.85(10) . . ?
O1 C8 C14 116.82(10) . . ?
O1 C8 C7 122.86(10) . . ?
C14 C8 C7 120.29(10) . . ?
O1 C9 C10 112.25(9) . . ?
O1 C9 H9A 109.2 . . ?
C10 C9 H9A 109.2 . . ?
O1 C9 H9B 109.2 . . ?
C10 C9 H9B 109.2 . . ?
H9A C9 H9B 107.9 . . ?
N1 C10 C9 107.56(9) . . ?
N1 C10 C15 111.29(9) . . ?
C9 C10 C15 113.14(9) . . ?
N1 C10 H10 108.2 . . ?
C9 C10 H10 108.2 . . ?
C15 C10 H10 108.2 . . ?
C12 C11 C7 120.96(10) . . ?
C12 C11 H11 119.5 . . ?
C7 C11 H11 119.5 . . ?
C11 C12 C13 119.82(11) . . ?
C11 C12 H12 120.1 . . ?
C13 C12 H12 120.1 . . ?
C14 C13 C12 120.01(11) . . ?
C14 C13 H13 120.0 . . ?
C12 C13 H13 120.0 . . ?
C13 C14 C8 120.37(11) . . ?
C13 C14 H14 119.8 . . ?
C8 C14 H14 119.8 . . ?
O2 C15 C16 113.05(9) . . ?
O2 C15 C10 104.64(9) . . ?
C16 C15 C10 110.42(9) . . ?
O2 C15 H15 109.5 . . ?
C16 C15 H15 109.5 . . ?
C10 C15 H15 109.5 . . ?
C21 C16 C17 119.04(11) . . ?
C21 C16 C15 119.99(11) . . ?
C17 C16 C15 120.84(11) . . ?
C18 C17 C16 120.37(12) . . ?
C18 C17 H17 119.8 . . ?
C16 C17 H17 119.8 . . ?
C19 C18 C17 120.12(12) . . ?
C19 C18 H18 119.9 . . ?
C17 C18 H18 119.9 . . ?
C20 C19 C18 119.84(12) . . ?
C20 C19 H19 120.1 . . ?
C18 C19 H19 120.1 . . ?
C19 C20 C21 120.15(13) . . ?
C19 C20 H20 119.9 . . ?
C21 C20 H20 119.9 . . ?
C20 C21 C16 120.48(12) . . ?
C20 C21 H21 119.8 . . ?
C16 C21 H21 119.8 . . ?

loop_
_geom_bond_atom_site_label_1
_geom_bond_atom_site_label_2
_geom_bond_distance
_geom_bond_site_symmetry_2
_geom_bond_publ_flag
O1 C8 1.3651(14) . ?
O1 C9 1.4356(14) . ?
O2 C15 1.4285(14) . ?
O2 H2 0.8200 . ?
O3 N2 1.2322(13) . ?
O4 N2 1.2303(13) . ?
N1 C4 1.3934(14) . ?
N1 C7 1.4139(14) . ?
N1 C10 1.4653(13) . ?
N2 C1 1.4508(14) . ?
C1 C2 1.3882(15) . ?
C1 C6 1.3865(16) . ?
C2 C3 1.3789(15) . ?
C2 H2A 0.9300 . ?
C3 C4 1.4047(15) . ?
C3 H3 0.9300 . ?
C4 C5 1.4080(15) . ?
C5 C6 1.3814(16) . ?
C5 H5 0.9300 . ?
C6 H6 0.969(15) . ?
C7 C11 1.3972(15) . ?
C7 C8 1.4034(15) . ?
C8 C14 1.3907(16) . ?
C9 C10 1.5197(15) . ?
C9 H9A 0.9700 . ?
C9 H9B 0.9700 . ?
C10 C15 1.5425(15) . ?
C10 H10 0.9800 . ?
C11 C12 1.3875(15) . ?
C11 H11 0.9300 . ?
C12 C13 1.3906(16) . ?
C12 H12 0.9300 . ?
C13 C14 1.3833(17) . ?
C13 H13 0.9300 . ?
C14 H14 0.9300 . ?
C15 C16 1.5090(16) . ?
C15 H15 0.9800 . ?
C16 C21 1.3889(17) . ?
C16 C17 1.3960(16) . ?
C17 C18 1.3861(18) . ?
C17 H17 0.9300 . ?
C18 C19 1.385(2) . ?
C18 H18 0.9300 . ?
C19 C20 1.385(2) . ?
C19 H19 0.9300 . ?
C20 C21 1.3866(18) . ?
C20 H20 0.9300 . ?
C21 H21 0.9300 . ?

loop_
_geom_hbond_atom_site_label_D
_geom_hbond_atom_site_label_H
_geom_hbond_atom_site_label_A
_geom_hbond_distance_DH
_geom_hbond_distance_HA
_geom_hbond_distance_DA
_geom_hbond_angle_DHA
_geom_hbond_site_symmetry_A
_geom_hbond_publ_flag
C9 H9A O3 0.97 2.56 3.3437(15) 137.5 3_666 yes
C9 H9A O3 0.97 2.56 3.3437(15) 137.5 3_666 yes
C9 H9A O3 0.97 2.56 3.3437(15) 137.5 3_666 yes
C9 H9A O3 0.97 2.56 3.3437(15) 137.5 3_666 yes
C9 H9A O3 0.97 2.56 3.3437(15) 137.5 3_666 yes
C9 H9A O3 0.97 2.56 3.3437(15) 137.5 3_666 yes
C9 H9A O3 0.97 2.56 3.3437(15) 137.5 3_666 yes
C9 H9A O3 0.97 2.56 3.3437(15) 137.5 3_666 yes
C9 H9A O3 0.97 2.56 3.3437(15) 137.5 3_666 yes
C9 H9A O3 0.97 2.56 3.3437(15) 137.5 3_666 yes
C9 H9A O3 0.97 2.56 3.3437(15) 137.5 3_666 yes
C9 H9A O3 0.97 2.56 3.3437(15) 137.5 3_666 yes
C9 H9A O3 0.97 2.56 3.3437(15) 137.5 3_666 yes
C9 H9A O3 0.97 2.56 3.3437(15) 137.5 3_666 yes

loop_
_geom_torsion_atom_site_label_1
_geom_torsion_atom_site_label_2
_geom_torsion_atom_site_label_3
_geom_torsion_atom_site_label_4
_geom_torsion
_geom_torsion_site_symmetry_1
_geom_torsion_site_symmetry_2
_geom_torsion_site_symmetry_3
_geom_torsion_site_symmetry_4
_geom_torsion_publ_flag
O4 N2 C1 C2 -4.92(16) . . . . ?
O3 N2 C1 C2 175.60(10) . . . . ?
O4 N2 C1 C6 173.71(11) . . . . ?
O3 N2 C1 C6 -5.77(16) . . . . ?
C6 C1 C2 C3 -0.06(17) . . . . ?
N2 C1 C2 C3 178.55(10) . . . . ?
C1 C2 C3 C4 -0.15(17) . . . . ?
C7 N1 C4 C3 -21.55(15) . . . . ?
C10 N1 C4 C3 140.86(11) . . . . ?
C7 N1 C4 C5 158.37(10) . . . . ?
C10 N1 C4 C5 -39.22(15) . . . . ?
C2 C3 C4 N1 -179.75(10) . . . . ?
C2 C3 C4 C5 0.33(16) . . . . ?
N1 C4 C5 C6 179.77(10) . . . . ?
C3 C4 C5 C6 -0.31(16) . . . . ?
C4 C5 C6 C1 0.11(17) . . . . ?
C2 C1 C6 C5 0.08(17) . . . . ?
N2 C1 C6 C5 -178.52(10) . . . . ?
C4 N1 C7 C11 -41.97(15) . . . . ?
C10 N1 C7 C11 154.55(10) . . . . ?
C4 N1 C7 C8 142.81(10) . . . . ?
C10 N1 C7 C8 -20.68(14) . . . . ?
C9 O1 C8 C14 171.10(9) . . . . ?
C9 O1 C8 C7 -10.80(14) . . . . ?
C11 C7 C8 O1 -175.67(10) . . . . ?
N1 C7 C8 O1 -0.31(16) . . . . ?
C11 C7 C8 C14 2.36(16) . . . . ?
N1 C7 C8 C14 177.73(10) . . . . ?
C8 O1 C9 C10 41.13(12) . . . . ?
C4 N1 C10 C9 -115.17(11) . . . . ?
C7 N1 C10 C9 48.45(12) . . . . ?
C4 N1 C10 C15 120.37(11) . . . . ?
C7 N1 C10 C15 -76.00(11) . . . . ?
O1 C9 C10 N1 -59.61(11) . . . . ?
O1 C9 C10 C15 63.72(12) . . . . ?
C8 C7 C11 C12 -2.26(16) . . . . ?
N1 C7 C11 C12 -177.55(10) . . . . ?
C7 C11 C12 C13 0.76(17) . . . . ?
C11 C12 C13 C14 0.67(17) . . . . ?
C12 C13 C14 C8 -0.55(17) . . . . ?
O1 C8 C14 C13 177.16(10) . . . . ?
C7 C8 C14 C13 -0.99(16) . . . . ?
N1 C10 C15 O2 175.71(9) . . . . ?
C9 C10 C15 O2 54.46(12) . . . . ?
N1 C10 C15 C16 -62.35(12) . . . . ?
C9 C10 C15 C16 176.40(9) . . . . ?
O2 C15 C16 C21 -152.23(11) . . . . ?
C10 C15 C16 C21 90.93(13) . . . . ?
O2 C15 C16 C17 32.08(14) . . . . ?
C10 C15 C16 C17 -84.76(12) . . . . ?
C21 C16 C17 C18 -0.35(17) . . . . ?
C15 C16 C17 C18 175.39(11) . . . . ?
C16 C17 C18 C19 -0.27(18) . . . . ?
C17 C18 C19 C20 0.23(19) . . . . ?
C18 C19 C20 C21 0.44(19) . . . . ?
C19 C20 C21 C16 -1.07(18) . . . . ?
C17 C16 C21 C20 1.01(17) . . . . ?
C15 C16 C21 C20 -174.76(10) . . . . ?
